data_4305366
loop_
_publ_author_name
'Thomas Schaub'
'Yael Diskin-Posner'
'Udo Radius'
'David Milstein'

_publ_contact_author_address
;Department of Organic Chemistry
Weizmann Institute of Science
76100 Rehovot
Israel
;
_publ_contact_author_email david.milstein@weizmann.ac.il
_publ_contact_author_name 'David Milstein'
_publ_section_title
;
Synthesis, Structure, and Reactivity of Rhodium and Iridium Complexes of
the Chelating Bis-Sulfoxide tBuSOC2H4SOtBu. Selective O-H Activation of
2-Hydroxy-isopropyl-pyridine
;
_journal_name_full 'Inorganic Chemistry'
_journal_page_first 6502
_journal_page_last 6512
_journal_paper_doi 10.1021/ic800354q
_journal_volume 47
_journal_year 2008
_chemical_formula_moiety 'C17 H31 Cl Ir N O3 S2'
_chemical_formula_sum 'C17 H31 Cl Ir N O3 S2'
_chemical_formula_weight 589.20
_chemical_name_common '[Ir(BTSE)(2-methyl-6-pyridinemethanol)]'
_chemical_name_systematic
; 
[Ir(BTSE)(2-methyl-6-pyridinemethanol)] 5
;
_space_group_IT_number 14
_symmetry_cell_setting monoclinic
_symmetry_space_group_name_Hall '-P 2ybc'
_symmetry_space_group_name_H-M 'P 1 21/c 1'
_atom_sites_solution_hydrogens geom
_atom_sites_solution_primary direct
_atom_sites_solution_secondary difmap
_audit_creation_method SHELXL-97
_cell_angle_alpha 90.00
_cell_angle_beta 105.9672(11)
_cell_angle_gamma 90.00
_cell_formula_units_Z 4
_cell_length_a 13.9210(2)
_cell_length_b 10.4556(2)
_cell_length_c 14.9360(2)
_cell_measurement_reflns_used 7518
_cell_measurement_temperature 120(2)
_cell_measurement_theta_max 32.03
_cell_measurement_theta_min 2.55
_cell_volume 2090.10(6)
_computing_cell_refinement HKL
_computing_data_collection 'Collect package Bruker-Nonius'
_computing_data_reduction HKL
_computing_structure_refinement 'SHELXL-97 (Sheldrick, 1997)'
_computing_structure_solution 'SIR-97 (Altmore et al, 1994)'
_diffrn_ambient_temperature 120(2)
_diffrn_measured_fraction_theta_full 0.997
_diffrn_measured_fraction_theta_max 0.997
_diffrn_measurement_device_type 'Nonius Kappa CCD'
_diffrn_measurement_method 'Phi and Omega scans'
_diffrn_radiation_monochromator graphite
_diffrn_radiation_source 'fine-focus sealed tube'
_diffrn_radiation_type MoK\a
_diffrn_radiation_wavelength 0.71073
_diffrn_reflns_av_R_equivalents 0.085
_diffrn_reflns_av_sigmaI/netI 0.0540
_diffrn_reflns_limit_h_max 18
_diffrn_reflns_limit_h_min -19
_diffrn_reflns_limit_k_max 14
_diffrn_reflns_limit_k_min 0
_diffrn_reflns_limit_l_max 20
_diffrn_reflns_limit_l_min 0
_diffrn_reflns_number 47992
_diffrn_reflns_theta_full 29.13
_diffrn_reflns_theta_max 29.13
_diffrn_reflns_theta_min 3.43
_exptl_absorpt_coefficient_mu 6.732
_exptl_absorpt_correction_T_max 0.6241
_exptl_absorpt_correction_T_min 0.4344
_exptl_absorpt_correction_type empirical
_exptl_absorpt_process_details 'SHELXL-97 (Sheldrick, 1997)'
_exptl_crystal_colour yellow
_exptl_crystal_density_diffrn 1.872
_exptl_crystal_density_method 'not measured'
_exptl_crystal_description needle
_exptl_crystal_F_000 1160
_exptl_crystal_size_max 0.14
_exptl_crystal_size_mid 0.07
_exptl_crystal_size_min 0.07
_refine_diff_density_max 3.880
_refine_diff_density_min -1.292
_refine_diff_density_rms 0.186
_refine_ls_extinction_method none
_refine_ls_goodness_of_fit_ref 1.028
_refine_ls_hydrogen_treatment constr
_refine_ls_matrix_type full
_refine_ls_number_parameters 234
_refine_ls_number_reflns 5605
_refine_ls_number_restraints 0
_refine_ls_restrained_S_all 1.028
_refine_ls_R_factor_all 0.0554
_refine_ls_R_factor_gt 0.0341
_refine_ls_shift/su_max 0.001
_refine_ls_shift/su_mean 0.000
_refine_ls_structure_factor_coef Fsqd
_refine_ls_weighting_details 'calc w=1/[\s^2^(Fo^2^)+(0.0374P)^2^+0.0000P] where P=(Fo^2^+2Fc^2^)/3'
_refine_ls_weighting_scheme calc
_refine_ls_wR_factor_gt 0.0720
_refine_ls_wR_factor_ref 0.0767
_reflns_number_gt 4163
_reflns_number_total 5605
_reflns_threshold_expression >2sigma(I)
_cod_data_source_file ic800354q-file001_5.cif
_cod_data_source_block m874a
_cod_depositor_comments
;
The following automatic conversions were performed:
'_symmetry_cell_setting' value 'Monoclinic' changed to 'monoclinic'
according to '/home/saulius/struct/CIF-dictionaries/cif_core.dic'
dictionary named 'cif_core.dic' version 2.4.1 from 2010-06-29.

Automatic conversion script
Id: cif_fix_enum 1527 2010-12-29 10:47:43Z saulius 
;
_cod_original_sg_symbol_Hall -P2ybc
_cod_database_code 4305366

loop_
_symmetry_equiv_pos_as_xyz
'x, y, z'
'-x, y+1/2, -z+1/2'
'-x, -y, -z'
'x, -y-1/2, z-1/2'

loop_
_atom_site_label
_atom_site_type_symbol
_atom_site_fract_x
_atom_site_fract_y
_atom_site_fract_z
_atom_site_U_iso_or_equiv
_atom_site_adp_type
_atom_site_occupancy
_atom_site_symmetry_multiplicity
_atom_site_calc_flag
_atom_site_refinement_flags
_atom_site_disorder_assembly
_atom_site_disorder_group
Ir1 Ir 0.280676(12) 0.191189(17) 0.745137(10) 0.01703(6) Uani 1 1 d . . .
C7 C 0.2292(3) -0.0859(4) 0.6026(3) 0.0225(10) Uani 1 1 d . . .
C8 C 0.3206(4) -0.0584(5) 0.5680(3) 0.0310(11) Uani 1 1 d . . .
H8A H 0.3533 -0.1392 0.5606 0.046 Uiso 1 1 calc R . .
H8B H 0.3674 -0.0043 0.6133 0.046 Uiso 1 1 calc R . .
H8C H 0.2996 -0.0142 0.5079 0.046 Uiso 1 1 calc R . .
C9 C 0.2536(4) -0.1780(5) 0.6862(3) 0.0289(11) Uani 1 1 d . . .
H9A H 0.2006 -0.1738 0.7177 0.043 Uiso 1 1 calc R . .
H9B H 0.3174 -0.1534 0.7298 0.043 Uiso 1 1 calc R . .
H9C H 0.2586 -0.2654 0.6643 0.043 Uiso 1 1 calc R . .
C10 C 0.1426(4) -0.1425(5) 0.5268(3) 0.0309(11) Uani 1 1 d . . .
H10A H 0.1268 -0.0861 0.4724 0.046 Uiso 1 1 calc R . .
H10B H 0.0839 -0.1509 0.5505 0.046 Uiso 1 1 calc R . .
H10C H 0.1617 -0.2270 0.5090 0.046 Uiso 1 1 calc R . .
S1 S 0.18376(7) 0.06584(11) 0.64227(7) 0.0172(2) Uani 1 1 d . . .
O1 O 0.0853(2) 0.0315(3) 0.6565(2) 0.0231(7) Uani 1 1 d . . .
C1 C 0.1543(3) 0.1604(5) 0.5351(3) 0.0226(10) Uani 1 1 d . . .
H1A H 0.2152 0.1759 0.5147 0.027 Uiso 1 1 calc R . .
H1B H 0.1045 0.1158 0.4846 0.027 Uiso 1 1 calc R . .
C2 C 0.1122(3) 0.2852(5) 0.5596(3) 0.0224(10) Uani 1 1 d . . .
H2A H 0.0458 0.2702 0.5697 0.027 Uiso 1 1 calc R . .
H2B H 0.1043 0.3469 0.5078 0.027 Uiso 1 1 calc R . .
S2 S 0.19715(8) 0.34975(11) 0.66483(7) 0.0164(2) Uani 1 1 d . . .
O2 O 0.2542(2) 0.4540(3) 0.63409(19) 0.0214(7) Uani 1 1 d . . .
C3 C 0.1064(3) 0.4345(5) 0.7156(3) 0.0223(10) Uani 1 1 d . . .
C4 C 0.1680(4) 0.5142(5) 0.7963(3) 0.0338(12) Uani 1 1 d . . .
H4A H 0.2083 0.5761 0.7730 0.051 Uiso 1 1 calc R . .
H4B H 0.2122 0.4579 0.8421 0.051 Uiso 1 1 calc R . .
H4C H 0.1233 0.5599 0.8258 0.051 Uiso 1 1 calc R . .
C5 C 0.0420(3) 0.5202(5) 0.6416(3) 0.0269(11) Uani 1 1 d . . .
H5A H 0.0042 0.5789 0.6703 0.040 Uiso 1 1 calc R . .
H5B H -0.0046 0.4678 0.5948 0.040 Uiso 1 1 calc R . .
H5C H 0.0845 0.5696 0.6118 0.040 Uiso 1 1 calc R . .
C6 C 0.0458(4) 0.3334(5) 0.7513(4) 0.0348(13) Uani 1 1 d . . .
H6A H 0.0040 0.3756 0.7856 0.052 Uiso 1 1 calc R . .
H6B H 0.0915 0.2736 0.7926 0.052 Uiso 1 1 calc R . .
H6C H 0.0031 0.2865 0.6983 0.052 Uiso 1 1 calc R . .
Cl1 Cl 0.37825(9) 0.32907(12) 0.85897(8) 0.0298(3) Uani 1 1 d . . .
N1 N 0.3688(2) 0.0473(3) 0.8290(2) 0.0129(7) Uani 1 1 d . . .
C11 C 0.4618(3) 0.0192(4) 0.8202(3) 0.0193(9) Uani 1 1 d . . .
C12 C 0.5154(3) -0.0820(5) 0.8698(3) 0.0274(11) Uani 1 1 d . . .
H12 H 0.5795 -0.1021 0.8627 0.033 Uiso 1 1 calc R . .
C13 C 0.4774(4) -0.1536(5) 0.9291(3) 0.0319(12) Uani 1 1 d . . .
H13 H 0.5132 -0.2248 0.9613 0.038 Uiso 1 1 calc R . .
C14 C 0.3854(3) -0.1194(5) 0.9407(3) 0.0246(10) Uani 1 1 d . . .
H14 H 0.3596 -0.1638 0.9845 0.029 Uiso 1 1 calc R . .
C15 C 0.3317(3) -0.0220(5) 0.8894(3) 0.0208(10) Uani 1 1 d . . .
C16 C 0.2308(3) 0.0187(5) 0.8981(3) 0.0272(11) Uani 1 1 d . . .
H16A H 0.2345 0.1088 0.9192 0.033 Uiso 1 1 calc R . .
H16B H 0.1814 0.0138 0.8363 0.033 Uiso 1 1 calc R . .
C17 C 0.5067(3) 0.1027(5) 0.7606(3) 0.0317(12) Uani 1 1 d . . .
H17A H 0.4533 0.1384 0.7096 0.047 Uiso 1 1 calc R . .
H17B H 0.5519 0.0517 0.7349 0.047 Uiso 1 1 calc R . .
H17C H 0.5441 0.1724 0.7984 0.047 Uiso 1 1 calc R . .
O3 O 0.1981(3) -0.0593(4) 0.9622(2) 0.0336(8) Uani 1 1 d . . .
H3 H 0.2213 -0.0306 1.0164 0.050 Uiso 1 1 calc R . .

loop_
_atom_site_aniso_label
_atom_site_aniso_U_11
_atom_site_aniso_U_22
_atom_site_aniso_U_33
_atom_site_aniso_U_23
_atom_site_aniso_U_13
_atom_site_aniso_U_12
Ir1 0.01650(9) 0.01804(10) 0.01613(9) 0.00096(7) 0.00380(6) 0.00147(8)
C7 0.028(2) 0.015(2) 0.023(2) -0.0060(19) 0.0049(18) 0.004(2)
C8 0.030(3) 0.028(3) 0.038(3) -0.008(2) 0.015(2) 0.004(2)
C9 0.036(3) 0.020(3) 0.029(2) 0.006(2) 0.005(2) 0.007(2)
C10 0.038(3) 0.023(3) 0.028(2) -0.004(2) 0.001(2) 0.000(2)
S1 0.0156(5) 0.0177(6) 0.0185(5) -0.0016(4) 0.0048(4) -0.0017(4)
O1 0.0164(15) 0.0265(19) 0.0276(16) 0.0015(14) 0.0082(12) -0.0020(14)
C1 0.026(2) 0.028(3) 0.0108(19) 0.0009(18) 0.0004(17) 0.001(2)
C2 0.019(2) 0.031(3) 0.015(2) 0.0021(18) 0.0013(17) 0.001(2)
S2 0.0152(5) 0.0179(6) 0.0170(5) 0.0031(4) 0.0059(4) 0.0018(4)
O2 0.0210(15) 0.0186(18) 0.0249(15) 0.0050(13) 0.0066(12) -0.0029(14)
C3 0.020(2) 0.021(3) 0.025(2) 0.0005(19) 0.0048(17) 0.007(2)
C4 0.044(3) 0.025(3) 0.033(3) -0.001(2) 0.013(2) 0.011(2)
C5 0.029(3) 0.023(3) 0.028(2) -0.001(2) 0.007(2) 0.009(2)
C6 0.033(3) 0.037(3) 0.045(3) 0.007(2) 0.029(2) 0.005(2)
Cl1 0.0304(6) 0.0238(7) 0.0270(6) -0.0029(5) -0.0060(5) -0.0007(5)
N1 0.0088(15) 0.0051(17) 0.0240(17) 0.0017(14) 0.0030(13) 0.0031(13)
C11 0.018(2) 0.019(2) 0.020(2) -0.0050(18) 0.0031(17) 0.0001(19)
C12 0.018(2) 0.028(3) 0.033(2) -0.002(2) 0.0018(19) 0.008(2)
C13 0.034(3) 0.024(3) 0.031(3) 0.004(2) -0.003(2) 0.006(2)
C14 0.030(3) 0.024(3) 0.020(2) 0.0033(19) 0.0081(19) -0.001(2)
C15 0.021(2) 0.023(3) 0.020(2) 0.0021(18) 0.0082(17) -0.002(2)
C16 0.030(3) 0.032(3) 0.022(2) 0.001(2) 0.0096(19) 0.002(2)
C17 0.017(2) 0.034(3) 0.045(3) 0.006(2) 0.010(2) 0.000(2)
O3 0.044(2) 0.033(2) 0.0273(17) -0.0012(16) 0.0162(16) -0.0067(18)

loop_
_atom_type_symbol
_atom_type_description
_atom_type_scat_dispersion_real
_atom_type_scat_dispersion_imag
_atom_type_scat_source
C C 0.0033 0.0016 'International Tables Vol C Tables 4.2.6.8 and 6.1.1.4'
H H 0.0000 0.0000 'International Tables Vol C Tables 4.2.6.8 and 6.1.1.4'
O O 0.0106 0.0060 'International Tables Vol C Tables 4.2.6.8 and 6.1.1.4'
N N 0.0061 0.0033 'International Tables Vol C Tables 4.2.6.8 and 6.1.1.4'
S S 0.1246 0.1234 'International Tables Vol C Tables 4.2.6.8 and 6.1.1.4'
Cl Cl 0.1484 0.1585 'International Tables Vol C Tables 4.2.6.8 and 6.1.1.4'
Ir Ir -1.4442 7.9887 'International Tables Vol C Tables 4.2.6.8 and 6.1.1.4'

loop_
_geom_angle_atom_site_label_1
_geom_angle_atom_site_label_2
_geom_angle_atom_site_label_3
_geom_angle
_geom_angle_site_symmetry_1
_geom_angle_site_symmetry_3
_geom_angle_publ_flag
N1 Ir1 S1 97.76(10) . . ?
N1 Ir1 S2 175.85(9) . . ?
S1 Ir1 S2 86.36(4) . . ?
N1 Ir1 Cl1 83.27(9) . . ?
S1 Ir1 Cl1 177.09(4) . . ?
S2 Ir1 Cl1 92.64(4) . . ?
C8 C7 C10 112.5(4) . . ?
C8 C7 C9 111.9(4) . . ?
C10 C7 C9 108.2(4) . . ?
C8 C7 S1 109.6(3) . . ?
C10 C7 S1 107.4(3) . . ?
C9 C7 S1 107.1(3) . . ?
C7 C8 H8A 109.5 . . ?
C7 C8 H8B 109.5 . . ?
H8A C8 H8B 109.5 . . ?
C7 C8 H8C 109.5 . . ?
H8A C8 H8C 109.5 . . ?
H8B C8 H8C 109.5 . . ?
C7 C9 H9A 109.5 . . ?
C7 C9 H9B 109.5 . . ?
H9A C9 H9B 109.5 . . ?
C7 C9 H9C 109.5 . . ?
H9A C9 H9C 109.5 . . ?
H9B C9 H9C 109.5 . . ?
C7 C10 H10A 109.5 . . ?
C7 C10 H10B 109.5 . . ?
H10A C10 H10B 109.5 . . ?
C7 C10 H10C 109.5 . . ?
H10A C10 H10C 109.5 . . ?
H10B C10 H10C 109.5 . . ?
O1 S1 C1 105.2(2) . . ?
O1 S1 C7 104.3(2) . . ?
C1 S1 C7 101.3(2) . . ?
O1 S1 Ir1 117.38(13) . . ?
C1 S1 Ir1 103.76(15) . . ?
C7 S1 Ir1 122.49(15) . . ?
C2 C1 S1 105.2(3) . . ?
C2 C1 H1A 110.7 . . ?
S1 C1 H1A 110.7 . . ?
C2 C1 H1B 110.7 . . ?
S1 C1 H1B 110.7 . . ?
H1A C1 H1B 108.8 . . ?
C1 C2 S2 109.0(3) . . ?
C1 C2 H2A 109.9 . . ?
S2 C2 H2A 109.9 . . ?
C1 C2 H2B 109.9 . . ?
S2 C2 H2B 109.9 . . ?
H2A C2 H2B 108.3 . . ?
O2 S2 C2 106.23(19) . . ?
O2 S2 C3 104.7(2) . . ?
C2 S2 C3 100.2(2) . . ?
O2 S2 Ir1 118.38(13) . . ?
C2 S2 Ir1 108.32(16) . . ?
C3 S2 Ir1 117.05(14) . . ?
C5 C3 C4 110.3(4) . . ?
C5 C3 C6 112.9(4) . . ?
C4 C3 C6 110.3(4) . . ?
C5 C3 S2 108.4(3) . . ?
C4 C3 S2 106.6(3) . . ?
C6 C3 S2 108.2(3) . . ?
C3 C4 H4A 109.5 . . ?
C3 C4 H4B 109.5 . . ?
H4A C4 H4B 109.5 . . ?
C3 C4 H4C 109.5 . . ?
H4A C4 H4C 109.5 . . ?
H4B C4 H4C 109.5 . . ?
C3 C5 H5A 109.5 . . ?
C3 C5 H5B 109.5 . . ?
H5A C5 H5B 109.5 . . ?
C3 C5 H5C 109.5 . . ?
H5A C5 H5C 109.5 . . ?
H5B C5 H5C 109.5 . . ?
C3 C6 H6A 109.5 . . ?
C3 C6 H6B 109.5 . . ?
H6A C6 H6B 109.5 . . ?
C3 C6 H6C 109.5 . . ?
H6A C6 H6C 109.5 . . ?
H6B C6 H6C 109.5 . . ?
C15 N1 C11 119.3(4) . . ?
C15 N1 Ir1 120.3(3) . . ?
C11 N1 Ir1 120.3(3) . . ?
N1 C11 C12 119.8(4) . . ?
N1 C11 C17 119.4(4) . . ?
C12 C11 C17 120.7(4) . . ?
C13 C12 C11 121.0(4) . . ?
C13 C12 H12 119.5 . . ?
C11 C12 H12 119.5 . . ?
C12 C13 C14 118.3(5) . . ?
C12 C13 H13 120.9 . . ?
C14 C13 H13 120.9 . . ?
C15 C14 C13 120.3(4) . . ?
C15 C14 H14 119.9 . . ?
C13 C14 H14 119.9 . . ?
N1 C15 C14 121.2(4) . . ?
N1 C15 C16 116.0(4) . . ?
C14 C15 C16 122.7(4) . . ?
O3 C16 C15 112.1(4) . . ?
O3 C16 H16A 109.2 . . ?
C15 C16 H16A 109.2 . . ?
O3 C16 H16B 109.2 . . ?
C15 C16 H16B 109.2 . . ?
H16A C16 H16B 107.9 . . ?
C11 C17 H17A 109.5 . . ?
C11 C17 H17B 109.5 . . ?
H17A C17 H17B 109.5 . . ?
C11 C17 H17C 109.5 . . ?
H17A C17 H17C 109.5 . . ?
H17B C17 H17C 109.5 . . ?
C16 O3 H3 109.5 . . ?

loop_
_geom_bond_atom_site_label_1
_geom_bond_atom_site_label_2
_geom_bond_distance
_geom_bond_site_symmetry_2
_geom_bond_publ_flag
Ir1 N1 2.120(3) . ?
Ir1 S1 2.1813(11) . ?
Ir1 S2 2.1845(11) . ?
Ir1 Cl1 2.3545(11) . ?
C7 C8 1.527(6) . ?
C7 C10 1.528(6) . ?
C7 C9 1.539(6) . ?
C7 S1 1.863(4) . ?
C8 H8A 0.9800 . ?
C8 H8B 0.9800 . ?
C8 H8C 0.9800 . ?
C9 H9A 0.9800 . ?
C9 H9B 0.9800 . ?
C9 H9C 0.9800 . ?
C10 H10A 0.9800 . ?
C10 H10B 0.9800 . ?
C10 H10C 0.9800 . ?
S1 O1 1.488(3) . ?
S1 C1 1.830(4) . ?
C1 C2 1.516(6) . ?
C1 H1A 0.9900 . ?
C1 H1B 0.9900 . ?
C2 S2 1.817(4) . ?
C2 H2A 0.9900 . ?
C2 H2B 0.9900 . ?
S2 O2 1.493(3) . ?
S2 C3 1.866(4) . ?
C3 C5 1.512(6) . ?
C3 C4 1.521(6) . ?
C3 C6 1.537(7) . ?
C4 H4A 0.9800 . ?
C4 H4B 0.9800 . ?
C4 H4C 0.9800 . ?
C5 H5A 0.9800 . ?
C5 H5B 0.9800 . ?
C5 H5C 0.9800 . ?
C6 H6A 0.9800 . ?
C6 H6B 0.9800 . ?
C6 H6C 0.9800 . ?
N1 C15 1.364(5) . ?
N1 C11 1.368(5) . ?
C11 C12 1.386(6) . ?
C11 C17 1.500(6) . ?
C12 C13 1.372(7) . ?
C12 H12 0.9500 . ?
C13 C14 1.385(7) . ?
C13 H13 0.9500 . ?
C14 C15 1.366(6) . ?
C14 H14 0.9500 . ?
C15 C16 1.507(6) . ?
C16 O3 1.425(5) . ?
C16 H16A 0.9900 . ?
C16 H16B 0.9900 . ?
C17 H17A 0.9800 . ?
C17 H17B 0.9800 . ?
C17 H17C 0.9800 . ?
O3 H3 0.8400 . ?

loop_
_geom_torsion_atom_site_label_1
_geom_torsion_atom_site_label_2
_geom_torsion_atom_site_label_3
_geom_torsion_atom_site_label_4
_geom_torsion
_geom_torsion_site_symmetry_1
_geom_torsion_site_symmetry_2
_geom_torsion_site_symmetry_3
_geom_torsion_site_symmetry_4
_geom_torsion_publ_flag
C8 C7 S1 O1 169.4(3) . . . . ?
C10 C7 S1 O1 47.0(3) . . . . ?
C9 C7 S1 O1 -69.0(3) . . . . ?
C8 C7 S1 C1 60.4(3) . . . . ?
C10 C7 S1 C1 -62.1(4) . . . . ?
C9 C7 S1 C1 -178.0(3) . . . . ?
C8 C7 S1 Ir1 -54.1(3) . . . . ?
C10 C7 S1 Ir1 -176.6(2) . . . . ?
C9 C7 S1 Ir1 67.4(4) . . . . ?
N1 Ir1 S1 O1 95.78(18) . . . . ?
S2 Ir1 S1 O1 -84.73(15) . . . . ?
N1 Ir1 S1 C1 -148.70(18) . . . . ?
S2 Ir1 S1 C1 30.79(16) . . . . ?
N1 Ir1 S1 C7 -35.43(19) . . . . ?
S2 Ir1 S1 C7 144.06(18) . . . . ?
O1 S1 C1 C2 69.4(3) . . . . ?
C7 S1 C1 C2 177.7(3) . . . . ?
Ir1 S1 C1 C2 -54.5(3) . . . . ?
S1 C1 C2 S2 50.7(3) . . . . ?
C1 C2 S2 O2 102.1(3) . . . . ?
C1 C2 S2 C3 -149.2(3) . . . . ?
C1 C2 S2 Ir1 -26.1(3) . . . . ?
S1 Ir1 S2 O2 -127.15(14) . . . . ?
Cl1 Ir1 S2 O2 55.59(15) . . . . ?
S1 Ir1 S2 C2 -6.25(16) . . . . ?
Cl1 Ir1 S2 C2 176.49(16) . . . . ?
S1 Ir1 S2 C3 105.93(17) . . . . ?
Cl1 Ir1 S2 C3 -71.33(17) . . . . ?
O2 S2 C3 C5 58.5(3) . . . . ?
C2 S2 C3 C5 -51.4(4) . . . . ?
Ir1 S2 C3 C5 -168.2(3) . . . . ?
O2 S2 C3 C4 -60.2(3) . . . . ?
C2 S2 C3 C4 -170.1(3) . . . . ?
Ir1 S2 C3 C4 73.1(3) . . . . ?
O2 S2 C3 C6 -178.8(3) . . . . ?
C2 S2 C3 C6 71.3(4) . . . . ?
Ir1 S2 C3 C6 -45.4(4) . . . . ?
S1 Ir1 N1 C15 -76.8(3) . . . . ?
Cl1 Ir1 N1 C15 100.4(3) . . . . ?
S1 Ir1 N1 C11 100.4(3) . . . . ?
Cl1 Ir1 N1 C11 -82.4(3) . . . . ?
C15 N1 C11 C12 2.5(6) . . . . ?
Ir1 N1 C11 C12 -174.7(3) . . . . ?
C15 N1 C11 C17 -174.5(4) . . . . ?
Ir1 N1 C11 C17 8.3(5) . . . . ?
N1 C11 C12 C13 -1.1(7) . . . . ?
C17 C11 C12 C13 175.8(5) . . . . ?
C11 C12 C13 C14 -2.3(7) . . . . ?
C12 C13 C14 C15 4.3(7) . . . . ?
C11 N1 C15 C14 -0.4(6) . . . . ?
Ir1 N1 C15 C14 176.8(3) . . . . ?
C11 N1 C15 C16 177.4(4) . . . . ?
Ir1 N1 C15 C16 -5.4(5) . . . . ?
C13 C14 C15 N1 -3.0(7) . . . . ?
C13 C14 C15 C16 179.4(4) . . . . ?
N1 C15 C16 O3 179.8(4) . . . . ?
C14 C15 C16 O3 -2.5(6) . . . . ?
